data_2236339
loop_
_publ_author_name
'Yeh, Chun-Wei'
'Ho, Yuh-Wen'
'Lee, Hsun-Tsing'
'Wang, Ju-Chun'
'Suen, Maw-Cherng'

_publ_section_title
;
 Tetrakis[\m-1,3-bis(4,5-dihydro-1,3-oxazol-2-yl)benzene-\k^2^<i>N</i>:<i>N</i>']trisilver(I)
 tris(hexafluoridophosphate)
;
_journal_coeditor_code HY2575
_journal_issue 9
_journal_name_full 'Acta Crystallographica Section E'
_journal_page_first m1170
_journal_paper_doi 10.1107/S1600536812034721
_journal_volume 68
_journal_year 2012
_chemical_formula_iupac '[Ag3 (C12 H12 N2 O2)4] (P F6)3'
_chemical_formula_moiety 'C48 H48 Ag3 N8 O8 3+, 3(F6 P -)'
_chemical_formula_sum 'C48 H48 Ag3 F18 N8 O8 P3'
_chemical_formula_weight 1623.46
_chemical_name_systematic
;
Tetrakis[\m-1,3-bis(4,5-dihydro-1,3-oxazol-2-yl)benzene-
\k^2^<i>N</i>:<i>N</i>']trisilver(I) tris(hexafluoridophosphate)
;
_space_group_IT_number 15
_symmetry_cell_setting monoclinic
_symmetry_space_group_name_Hall '-C 2yc'
_symmetry_space_group_name_H-M 'C 1 2/c 1'
_atom_sites_solution_hydrogens geom
_atom_sites_solution_primary direct
_atom_sites_solution_secondary difmap
_audit_creation_method SHELXL-97
_cell_angle_alpha 90.00
_cell_angle_beta 116.014(7)
_cell_angle_gamma 90.00
_cell_formula_units_Z 4
_cell_length_a 22.7473(16)
_cell_length_b 11.4521(19)
_cell_length_c 24.1382(15)
_cell_measurement_reflns_used 36
_cell_measurement_temperature 298(2)
_cell_measurement_theta_max 12.53
_cell_measurement_theta_min 4.82
_cell_volume 5651.0(11)
_computing_cell_refinement 'XSCANS (Siemens, 1995)'
_computing_data_collection 'XSCANS (Siemens, 1995)'
_computing_data_reduction 'XSCANS (Siemens, 1995)'
_computing_molecular_graphics 'DIAMOND (Brandenburg, 1999)'
_computing_publication_material 'SHELXTL (Sheldrick, 2008)'
_computing_structure_refinement 'SHELXL97 (Sheldrick, 2008)'
_computing_structure_solution 'SHELXS97 (Sheldrick, 2008)'
_diffrn_ambient_temperature 298(2)
_diffrn_measured_fraction_theta_full 0.999
_diffrn_measured_fraction_theta_max 0.999
_diffrn_measurement_device_type 'Siemens P4 four-circle'
_diffrn_measurement_method '\w scans'
_diffrn_radiation_monochromator graphite
_diffrn_radiation_source 'fine-focus sealed tube'
_diffrn_radiation_type MoK\a
_diffrn_radiation_wavelength 0.71073
_diffrn_reflns_av_R_equivalents 0.0200
_diffrn_reflns_av_sigmaI/netI 0.0316
_diffrn_reflns_limit_h_max 26
_diffrn_reflns_limit_h_min 0
_diffrn_reflns_limit_k_max 13
_diffrn_reflns_limit_k_min 0
_diffrn_reflns_limit_l_max 25
_diffrn_reflns_limit_l_min -28
_diffrn_reflns_number 5107
_diffrn_reflns_theta_full 25.00
_diffrn_reflns_theta_max 25.00
_diffrn_reflns_theta_min 1.99
_diffrn_standards_decay_% 2.03
_diffrn_standards_interval_count 297
_diffrn_standards_number 3
_exptl_absorpt_coefficient_mu 1.234
_exptl_absorpt_correction_T_max 0.9642
_exptl_absorpt_correction_T_min 0.6343
_exptl_absorpt_correction_type psi-scan
_exptl_absorpt_process_details '(XSCANS; Siemens, 1995)'
_exptl_crystal_colour colourless
_exptl_crystal_density_diffrn 1.908
_exptl_crystal_density_method 'not measured'
_exptl_crystal_description plate
_exptl_crystal_F_000 3216
_exptl_crystal_size_max 0.60
_exptl_crystal_size_mid 0.40
_exptl_crystal_size_min 0.30
_refine_diff_density_max 1.017
_refine_diff_density_min -0.809
_refine_ls_extinction_method none
_refine_ls_goodness_of_fit_ref 1.009
_refine_ls_hydrogen_treatment constr
_refine_ls_matrix_type full
_refine_ls_number_parameters 425
_refine_ls_number_reflns 4976
_refine_ls_number_restraints 0
_refine_ls_restrained_S_all 1.009
_refine_ls_R_factor_all 0.0668
_refine_ls_R_factor_gt 0.0503
_refine_ls_shift/su_max 0.000
_refine_ls_shift/su_mean 0.000
_refine_ls_structure_factor_coef Fsqd
_refine_ls_weighting_details 'calc w=1/[\s^2^(Fo^2^)+(0.0628P)^2^+34.3783P] where P=(Fo^2^+2Fc^2^)/3'
_refine_ls_weighting_scheme calc
_refine_ls_wR_factor_gt 0.1250
_refine_ls_wR_factor_ref 0.1366
_reflns_number_gt 3885
_reflns_number_total 4976
_reflns_threshold_expression I>2\s(I)
_cod_data_source_file hy2575.cif
_cod_data_source_block I
_cod_original_sg_symbol_H-M 'C 2/c'
_cod_database_code 2236339
_cod_database_fobs_code 2236339

loop_
_symmetry_equiv_pos_as_xyz
'x, y, z'
'-x, y, -z+1/2'
'x+1/2, y+1/2, z'
'-x+1/2, y+1/2, -z+1/2'
'-x, -y, -z'
'x, -y, z-1/2'
'-x+1/2, -y+1/2, -z'
'x+1/2, -y+1/2, z-1/2'

loop_
_atom_site_type_symbol
_atom_site_label
_atom_site_fract_x
_atom_site_fract_y
_atom_site_fract_z
_atom_site_U_iso_or_equiv
_atom_site_adp_type
_atom_site_calc_flag
_atom_site_refinement_flags
_atom_site_occupancy
_atom_site_symmetry_multiplicity
Ag Ag1 0.5000 0.06276(6) 0.2500 0.0564(2) Uani d S 1 2
Ag Ag2 0.18074(2) 0.04964(5) 0.26872(2) 0.05790(18) Uani d . 1 1
O O11 0.31412(19) -0.1417(4) 0.19947(19) 0.0637(11) Uani d . 1 1
O O31 0.3068(2) -0.0441(4) 0.45572(19) 0.0675(12) Uani d . 1 1
O O41 0.3592(2) 0.2537(5) 0.08323(18) 0.0694(13) Uani d . 1 1
O O61 0.14979(18) 0.1693(4) 0.09064(16) 0.0532(9) Uani d . 1 1
N N11 0.4086(2) -0.0591(4) 0.2133(2) 0.0488(11) Uani d . 1 1
N N31 0.2312(2) 0.0070(4) 0.3628(2) 0.0507(11) Uani d . 1 1
N N41 0.4514(2) 0.1949(5) 0.1635(2) 0.0558(12) Uani d . 1 1
N N61 0.1478(2) 0.1039(4) 0.1765(2) 0.0491(11) Uani d . 1 1
C C11 0.3711(2) -0.0898(5) 0.2366(3) 0.0458(12) Uani d . 1 1
C C12 0.3785(3) -0.0977(6) 0.1487(3) 0.0580(15) Uani d . 1 1
H H12A 0.4034 -0.1606 0.1423 0.070 Uiso calc R 1 1
H H12B 0.3753 -0.0337 0.1212 0.070 Uiso calc R 1 1
C C13 0.3111(3) -0.1394(7) 0.1382(3) 0.0712(19) Uani d . 1 1
H H13A 0.2774 -0.0860 0.1116 0.085 Uiso calc R 1 1
H H13B 0.3021 -0.2166 0.1198 0.085 Uiso calc R 1 1
C C21 0.3827(3) -0.0752(5) 0.3012(3) 0.0465(12) Uani d . 1 1
C C22 0.3315(3) -0.0577(5) 0.3166(2) 0.0457(12) Uani d . 1 1
H H22A 0.2888 -0.0556 0.2856 0.055 Uiso calc R 1 1
C C23 0.3426(3) -0.0434(5) 0.3773(2) 0.0469(12) Uani d . 1 1
C C24 0.4070(3) -0.0470(6) 0.4234(3) 0.0657(17) Uani d . 1 1
H H24A 0.4155 -0.0356 0.4644 0.079 Uiso calc R 1 1
C C25 0.4578(3) -0.0674(6) 0.4080(3) 0.0710(19) Uani d . 1 1
H H25A 0.5003 -0.0719 0.4390 0.085 Uiso calc R 1 1
C C26 0.4465(3) -0.0810(6) 0.3481(3) 0.0639(17) Uani d . 1 1
H H26A 0.4813 -0.0942 0.3384 0.077 Uiso calc R 1 1
C C31 0.2900(3) -0.0254(5) 0.3960(2) 0.0506(13) Uani d . 1 1
C C32 0.1977(3) 0.0162(6) 0.4034(3) 0.0629(16) Uani d . 1 1
H H32A 0.1619 -0.0390 0.3911 0.075 Uiso calc R 1 1
H H32B 0.1809 0.0944 0.4023 0.075 Uiso calc R 1 1
C C33 0.2505(4) -0.0123(8) 0.4664(3) 0.080(2) Uani d . 1 1
H H33A 0.2603 0.0549 0.4936 0.096 Uiso calc R 1 1
H H33B 0.2374 -0.0768 0.4846 0.096 Uiso calc R 1 1
C C41 0.3914(3) 0.2206(5) 0.1427(2) 0.0464(12) Uani d . 1 1
C C42 0.4700(3) 0.2166(8) 0.1130(3) 0.081(2) Uani d . 1 1
H H42A 0.4845 0.1450 0.1013 0.098 Uiso calc R 1 1
H H42B 0.5049 0.2738 0.1252 0.098 Uiso calc R 1 1
C C43 0.4086(3) 0.2623(8) 0.0603(3) 0.080(2) Uani d . 1 1
H H43A 0.4142 0.3426 0.0508 0.096 Uiso calc R 1 1
H H43B 0.3968 0.2150 0.0237 0.096 Uiso calc R 1 1
C C51 0.3518(2) 0.2183(5) 0.1772(2) 0.0429(12) Uani d . 1 1
C C52 0.2861(2) 0.1886(5) 0.1481(2) 0.0430(12) Uani d . 1 1
H H52A 0.2663 0.1709 0.1062 0.052 Uiso calc R 1 1
C C53 0.2499(2) 0.1855(4) 0.1822(2) 0.0407(11) Uani d . 1 1
C C54 0.2793(3) 0.2170(5) 0.2441(2) 0.0469(13) Uani d . 1 1
H H54A 0.2550 0.2162 0.2667 0.056 Uiso calc R 1 1
C C55 0.3442(3) 0.2492(5) 0.2721(3) 0.0516(14) Uani d . 1 1
H H55A 0.3635 0.2712 0.3134 0.062 Uiso calc R 1 1
C C56 0.3809(3) 0.2492(5) 0.2392(3) 0.0495(13) Uani d . 1 1
H H56A 0.4249 0.2697 0.2584 0.059 Uiso calc R 1 1
C C61 0.1804(2) 0.1498(5) 0.1510(2) 0.0427(12) Uani d . 1 1
C C62 0.0795(3) 0.0839(7) 0.1278(3) 0.0641(18) Uani d . 1 1
H H62A 0.0479 0.1267 0.1368 0.077 Uiso calc R 1 1
H H62B 0.0684 0.0015 0.1238 0.077 Uiso calc R 1 1
C C63 0.0821(3) 0.1300(6) 0.0701(3) 0.0555(14) Uani d . 1 1
H H63A 0.0713 0.0690 0.0393 0.067 Uiso calc R 1 1
H H63B 0.0518 0.1943 0.0527 0.067 Uiso calc R 1 1
P P1 0.5000 0.4236(2) 0.7500 0.0619(6) Uani d S 1 2
F F1 0.5316(14) 0.3242(15) 0.7277(12) 0.136(9) Uani d P 0.50 1
F F2 0.4658(10) 0.5162(10) 0.7741(9) 0.102(4) Uani d P 0.50 1
F F3 0.5624(8) 0.503(2) 0.7726(12) 0.172(9) Uani d P 0.50 1
F F4 0.4740(10) 0.490(2) 0.6891(7) 0.151(6) Uani d P 0.50 1
F F5 0.5275(10) 0.3615(19) 0.8141(7) 0.135(5) Uani d P 0.50 1
F F6 0.4354(9) 0.3566(19) 0.7311(13) 0.156(8) Uani d P 0.50 1
P P2 0.12182(9) 0.19994(18) 0.52246(10) 0.0733(5) Uani d . 1 1
F F7 0.0734(4) 0.1210(9) 0.4738(4) 0.231(5) Uani d . 1 1
F F8 0.0936(4) 0.2993(9) 0.4800(5) 0.241(6) Uani d . 1 1
F F9 0.1540(4) 0.1000(7) 0.5635(6) 0.266(7) Uani d . 1 1
F F10 0.0687(4) 0.2167(15) 0.5419(5) 0.290(8) Uani d . 1 1
F F11 0.1701(3) 0.2775(6) 0.5752(3) 0.156(3) Uani d . 1 1
F F12 0.1760(4) 0.1934(12) 0.5037(4) 0.248(6) Uani d . 1 1

loop_
_atom_site_aniso_label
_atom_site_aniso_U_11
_atom_site_aniso_U_22
_atom_site_aniso_U_33
_atom_site_aniso_U_12
_atom_site_aniso_U_13
_atom_site_aniso_U_23
Ag1 0.0330(3) 0.0662(4) 0.0635(4) 0.000 0.0150(3) 0.000
Ag2 0.0457(3) 0.0879(4) 0.0438(3) 0.0038(2) 0.0231(2) 0.0128(2)
O11 0.045(2) 0.090(3) 0.059(2) -0.027(2) 0.0255(19) -0.016(2)
O31 0.082(3) 0.080(3) 0.041(2) 0.009(2) 0.028(2) 0.010(2)
O41 0.056(2) 0.114(4) 0.048(2) 0.017(3) 0.031(2) 0.018(2)
O61 0.042(2) 0.075(3) 0.042(2) 0.0003(19) 0.0179(16) 0.0088(19)
N11 0.035(2) 0.057(3) 0.057(3) -0.008(2) 0.023(2) -0.003(2)
N31 0.054(3) 0.059(3) 0.042(2) -0.003(2) 0.024(2) 0.004(2)
N41 0.039(3) 0.080(4) 0.056(3) 0.005(2) 0.029(2) 0.011(2)
N61 0.035(2) 0.074(3) 0.043(2) 0.004(2) 0.0216(19) 0.007(2)
C11 0.036(3) 0.043(3) 0.056(3) 0.000(2) 0.017(2) 0.000(2)
C12 0.048(3) 0.067(4) 0.063(4) -0.009(3) 0.029(3) -0.009(3)
C13 0.063(4) 0.096(5) 0.057(4) -0.026(4) 0.029(3) -0.019(4)
C21 0.039(3) 0.046(3) 0.053(3) -0.006(2) 0.018(2) 0.001(2)
C22 0.040(3) 0.045(3) 0.044(3) -0.003(2) 0.011(2) 0.003(2)
C23 0.043(3) 0.046(3) 0.045(3) -0.003(2) 0.013(2) 0.005(2)
C24 0.066(4) 0.074(4) 0.041(3) -0.009(3) 0.008(3) 0.005(3)
C25 0.045(3) 0.087(5) 0.059(4) -0.003(3) 0.001(3) 0.011(3)
C26 0.037(3) 0.075(4) 0.069(4) -0.003(3) 0.014(3) 0.008(3)
C31 0.065(4) 0.047(3) 0.038(3) -0.005(3) 0.021(3) 0.002(2)
C32 0.076(4) 0.064(4) 0.064(4) 0.001(3) 0.045(3) 0.005(3)
C33 0.087(5) 0.112(6) 0.050(4) -0.007(5) 0.039(4) -0.001(4)
C41 0.047(3) 0.051(3) 0.046(3) 0.000(2) 0.024(2) 0.001(2)
C42 0.065(4) 0.126(7) 0.074(4) 0.016(4) 0.050(4) 0.027(4)
C43 0.069(4) 0.128(7) 0.061(4) 0.005(4) 0.046(4) 0.011(4)
C51 0.039(3) 0.048(3) 0.045(3) 0.007(2) 0.021(2) 0.005(2)
C52 0.042(3) 0.050(3) 0.041(3) 0.006(2) 0.021(2) 0.004(2)
C53 0.035(3) 0.045(3) 0.044(3) 0.007(2) 0.019(2) 0.004(2)
C54 0.045(3) 0.059(3) 0.045(3) 0.010(3) 0.027(2) 0.005(2)
C55 0.049(3) 0.065(4) 0.044(3) -0.001(3) 0.023(3) -0.006(3)
C56 0.039(3) 0.060(4) 0.050(3) 0.003(3) 0.020(2) 0.000(3)
C61 0.040(3) 0.047(3) 0.043(3) 0.008(2) 0.021(2) 0.004(2)
C62 0.035(3) 0.109(5) 0.047(3) -0.011(3) 0.017(2) 0.005(3)
C63 0.041(3) 0.071(4) 0.049(3) 0.004(3) 0.015(2) 0.006(3)
P1 0.0493(12) 0.0745(16) 0.0784(16) 0.000 0.0431(12) 0.000
F1 0.21(3) 0.091(9) 0.20(2) 0.038(14) 0.18(2) 0.011(13)
F2 0.124(13) 0.075(6) 0.157(12) 0.029(8) 0.108(11) 0.014(8)
F3 0.071(9) 0.21(2) 0.23(2) -0.047(10) 0.064(13) -0.034(19)
F4 0.142(13) 0.225(18) 0.118(11) 0.074(14) 0.086(11) 0.076(12)
F5 0.157(13) 0.161(15) 0.105(9) 0.074(12) 0.074(9) 0.066(10)
F6 0.101(11) 0.142(19) 0.25(3) -0.054(11) 0.101(15) -0.039(16)
P2 0.0472(9) 0.0794(13) 0.0804(12) 0.0067(9) 0.0161(9) -0.0022(10)
F7 0.147(7) 0.200(9) 0.208(9) -0.008(6) -0.048(6) -0.083(7)
F8 0.140(6) 0.246(11) 0.283(12) 0.054(7) 0.043(7) 0.168(10)
F9 0.118(6) 0.153(7) 0.368(14) -0.043(5) -0.041(7) 0.137(8)
F10 0.091(5) 0.61(2) 0.194(8) 0.005(9) 0.086(6) -0.080(12)
F11 0.110(5) 0.137(5) 0.166(6) -0.005(4) 0.010(4) -0.052(5)
F12 0.139(6) 0.457(18) 0.165(7) 0.096(9) 0.082(6) -0.042(9)

loop_
_atom_type_symbol
_atom_type_description
_atom_type_scat_dispersion_real
_atom_type_scat_dispersion_imag
_atom_type_scat_source
C C 0.0033 0.0016 'International Tables Vol C Tables 4.2.6.8 and 6.1.1.4'
H H 0.0000 0.0000 'International Tables Vol C Tables 4.2.6.8 and 6.1.1.4'
N N 0.0061 0.0033 'International Tables Vol C Tables 4.2.6.8 and 6.1.1.4'
O O 0.0106 0.0060 'International Tables Vol C Tables 4.2.6.8 and 6.1.1.4'
F F 0.0171 0.0103 'International Tables Vol C Tables 4.2.6.8 and 6.1.1.4'
P P 0.1023 0.0942 'International Tables Vol C Tables 4.2.6.8 and 6.1.1.4'
Ag Ag -0.8971 1.1015 'International Tables Vol C Tables 4.2.6.8 and 6.1.1.4'

loop_
_geom_angle_atom_site_label_1
_geom_angle_atom_site_label_2
_geom_angle_atom_site_label_3
_geom_angle_site_symmetry_1
_geom_angle_site_symmetry_3
_geom_angle
N11 Ag1 N11 . 2_655 106.5(2)
N11 Ag1 N41 . 2_655 134.17(16)
N11 Ag1 N41 2_655 2_655 93.01(17)
N11 Ag1 N41 . . 93.01(17)
N11 Ag1 N41 2_655 . 134.17(16)
N41 Ag1 N41 2_655 . 102.5(3)
N31 Ag2 N61 . . 169.03(17)
C11 O11 C13 . . 105.7(4)
C31 O31 C33 . . 107.0(5)
C41 O41 C43 . . 105.9(5)
C61 O61 C63 . . 106.7(4)
C11 N11 C12 . . 107.2(4)
C11 N11 Ag1 . . 131.5(4)
C12 N11 Ag1 . . 120.5(3)
C31 N31 C32 . . 107.7(5)
C31 N31 Ag2 . . 132.2(4)
C32 N31 Ag2 . . 120.1(4)
C41 N41 C42 . . 106.4(5)
C41 N41 Ag1 . . 119.6(4)
C42 N41 Ag1 . . 129.0(4)
C61 N61 C62 . . 107.9(4)
C61 N61 Ag2 . . 128.5(4)
C62 N61 Ag2 . . 123.4(3)
N11 C11 O11 . . 118.0(5)
N11 C11 C21 . . 126.8(5)
O11 C11 C21 . . 115.2(5)
N11 C12 C13 . . 103.9(5)
N11 C12 H12A . . 111.0
C13 C12 H12A . . 111.0
N11 C12 H12B . . 111.0
C13 C12 H12B . . 111.0
H12A C12 H12B . . 109.0
O11 C13 C12 . . 104.0(5)
O11 C13 H13A . . 111.0
C12 C13 H13A . . 111.0
O11 C13 H13B . . 111.0
C12 C13 H13B . . 111.0
H13A C13 H13B . . 109.0
C22 C21 C26 . . 119.2(6)
C22 C21 C11 . . 121.3(5)
C26 C21 C11 . . 119.5(5)
C23 C22 C21 . . 121.1(5)
C23 C22 H22A . . 119.4
C21 C22 H22A . . 119.4
C22 C23 C24 . . 118.8(6)
C22 C23 C31 . . 123.2(5)
C24 C23 C31 . . 118.0(5)
C25 C24 C23 . . 119.9(6)
C25 C24 H24A . . 120.0
C23 C24 H24A . . 120.0
C26 C25 C24 . . 121.0(6)
C26 C25 H25A . . 119.5
C24 C25 H25A . . 119.5
C25 C26 C21 . . 119.9(6)
C25 C26 H26A . . 120.0
C21 C26 H26A . . 120.0
N31 C31 O31 . . 116.8(5)
N31 C31 C23 . . 128.2(5)
O31 C31 C23 . . 115.0(5)
N31 C32 C33 . . 103.9(5)
N31 C32 H32A . . 111.0
C33 C32 H32A . . 111.0
N31 C32 H32B . . 111.0
C33 C32 H32B . . 111.0
H32A C32 H32B . . 109.0
O31 C33 C32 . . 104.3(5)
O31 C33 H33A . . 110.9
C32 C33 H33A . . 110.9
O31 C33 H33B . . 110.9
C32 C33 H33B . . 110.9
H33A C33 H33B . . 108.9
N41 C41 O41 . . 118.5(5)
N41 C41 C51 . . 126.3(5)
O41 C41 C51 . . 115.2(5)
N41 C42 C43 . . 105.0(5)
N41 C42 H42A . . 110.8
C43 C42 H42A . . 110.8
N41 C42 H42B . . 110.8
C43 C42 H42B . . 110.8
H42A C42 H42B . . 108.8
O41 C43 C42 . . 103.9(5)
O41 C43 H43A . . 111.0
C42 C43 H43A . . 111.0
O41 C43 H43B . . 111.0
C42 C43 H43B . . 111.0
H43A C43 H43B . . 109.0
C52 C51 C56 . . 120.5(5)
C52 C51 C41 . . 120.6(5)
C56 C51 C41 . . 118.9(5)
C51 C52 C53 . . 119.3(5)
C51 C52 H52A . . 120.3
C53 C52 H52A . . 120.3
C54 C53 C52 . . 119.8(5)
C54 C53 C61 . . 121.4(4)
C52 C53 C61 . . 118.8(5)
C55 C54 C53 . . 120.3(5)
C55 C54 H54A . . 119.9
C53 C54 H54A . . 119.9
C54 C55 C56 . . 120.3(5)
C54 C55 H55A . . 119.8
C56 C55 H55A . . 119.8
C55 C56 C51 . . 119.7(5)
C55 C56 H56A . . 120.1
C51 C56 H56A . . 120.1
N61 C61 O61 . . 117.7(5)
N61 C61 C53 . . 126.2(5)
O61 C61 C53 . . 116.1(4)
N61 C62 C63 . . 103.0(4)
N61 C62 H62A . . 111.2
C63 C62 H62A . . 111.2
N61 C62 H62B . . 111.2
C63 C62 H62B . . 111.2
H62A C62 H62B . . 109.1
O61 C63 C62 . . 104.7(4)
O61 C63 H63A . . 110.8
C62 C63 H63A . . 110.8
O61 C63 H63B . . 110.8
C62 C63 H63B . . 110.8
H63A C63 H63B . . 108.9
F4 P1 F4 2_656 . 120(2)
F4 P1 F6 2_656 . 116.9(11)
F4 P1 F6 . . 92.7(16)
F4 P1 F6 2_656 2_656 92.7(16)
F4 P1 F6 . 2_656 116.9(11)
F6 P1 F6 . 2_656 120.2(18)
F4 P1 F1 2_656 2_656 94.4(10)
F6 P1 F1 2_656 2_656 93.3(12)
F4 P1 F1 2_656 . 130.8(17)
F4 P1 F1 . . 94.4(10)
F6 P1 F1 . . 93.3(12)
F1 P1 F1 2_656 . 86.4(13)
F4 P1 F5 2_656 2_656 177.0(16)
F4 P1 F5 . 2_656 57.1(9)
F6 P1 F5 . 2_656 64.2(9)
F6 P1 F5 2_656 2_656 89.0(10)
F1 P1 F5 2_656 2_656 88.0(11)
F1 P1 F5 . 2_656 51.1(9)
F4 P1 F5 2_656 . 57.1(9)
F4 P1 F5 . . 177.0(17)
F6 P1 F5 . . 89.0(10)
F6 P1 F5 2_656 . 64.2(9)
F1 P1 F5 2_656 . 51.1(9)
F1 P1 F5 . . 88.0(11)
F5 P1 F5 2_656 . 125.9(18)
F4 P1 F3 2_656 . 57.7(9)
F4 P1 F3 . . 87.4(11)
F6 P1 F3 . . 173.3(12)
F6 P1 F3 2_656 . 65.4(11)
F1 P1 F3 2_656 . 141.7(17)
F1 P1 F3 . . 93.3(12)
F5 P1 F3 2_656 . 121.0(10)
F5 P1 F3 . . 90.6(16)
F4 P1 F3 2_656 2_656 87.4(11)
F4 P1 F3 . 2_656 57.7(9)
F6 P1 F3 . 2_656 65.4(11)
F6 P1 F3 2_656 2_656 173.3(12)
F1 P1 F3 2_656 2_656 93.3(12)
F1 P1 F3 . 2_656 141.7(17)
F5 P1 F3 2_656 2_656 90.6(16)
F5 P1 F3 . 2_656 121.0(10)
F3 P1 F3 . 2_656 109.4(18)
F4 P1 F2 2_656 . 49.6(8)
F4 P1 F2 . . 88.4(9)
F6 P1 F2 . . 83.2(11)
F6 P1 F2 2_656 . 142.3(15)
F1 P1 F2 2_656 . 89.3(8)
F1 P1 F2 . . 175.7(8)
F5 P1 F2 2_656 . 128.7(14)
F5 P1 F2 . . 89.3(8)
F3 P1 F2 . . 90.1(9)
F4 P1 F2 2_656 2_656 88.4(9)
F4 P1 F2 . 2_656 49.6(8)
F6 P1 F2 . 2_656 142.3(15)
F6 P1 F2 2_656 2_656 83.2(11)
F1 P1 F2 2_656 2_656 175.7(8)
F1 P1 F2 . 2_656 89.3(8)
F5 P1 F2 2_656 2_656 89.3(8)
F5 P1 F2 . 2_656 128.7(14)
F3 P1 F2 2_656 2_656 90.1(9)
F2 P1 F2 . 2_656 95.1(9)
F6 F1 F5 2_656 2_656 133(2)
F6 F1 P1 2_656 . 69.6(14)
F5 F1 P1 2_656 . 64.5(9)
F3 F2 F4 2_656 2_656 132.4(16)
F3 F2 P1 2_656 . 70.6(13)
F4 F2 P1 2_656 . 63.5(8)
F2 F3 F4 2_656 2_656 116.2(18)
F2 F3 P1 2_656 . 70.9(11)
F4 F3 P1 2_656 . 59.8(8)
F2 F3 F6 2_656 2_656 96(2)
F4 F3 F6 2_656 2_656 89(2)
P1 F3 F6 . 2_656 56.5(9)
F2 F4 F5 2_656 2_656 104.8(12)
F2 F4 F3 2_656 2_656 105.1(17)
F5 F4 F3 2_656 2_656 97.0(18)
F2 F4 P1 2_656 . 66.9(8)
F5 F4 P1 2_656 . 62.7(7)
F3 F4 P1 2_656 . 62.5(8)
F1 F5 F4 2_656 2_656 106.5(13)
F1 F5 P1 2_656 . 64.4(8)
F4 F5 P1 2_656 . 60.2(7)
F1 F5 F6 2_656 2_656 97.1(15)
F4 F5 F6 2_656 2_656 90.2(15)
P1 F5 F6 . 2_656 57.2(7)
F1 F6 P1 2_656 . 72.1(15)
F1 F6 F5 2_656 2_656 107(2)
P1 F6 F5 . 2_656 58.6(7)
F1 F6 F3 2_656 2_656 113(3)
P1 F6 F3 . 2_656 58.1(8)
F5 F6 F3 2_656 2_656 84.0(17)
F8 P2 F9 . . 175.8(7)
F8 P2 F12 . . 89.7(6)
F9 P2 F12 . . 86.1(7)
F8 P2 F10 . . 87.3(7)
F9 P2 F10 . . 96.8(8)
F12 P2 F10 . . 175.4(9)
F8 P2 F7 . . 88.6(6)
F9 P2 F7 . . 92.0(6)
F12 P2 F7 . . 98.8(6)
F10 P2 F7 . . 84.6(6)
F8 P2 F11 . . 93.7(6)
F9 P2 F11 . . 85.9(5)
F12 P2 F11 . . 84.0(5)
F10 P2 F11 . . 92.8(6)
F7 P2 F11 . . 176.4(6)

loop_
_geom_bond_atom_site_label_1
_geom_bond_atom_site_label_2
_geom_bond_distance
_geom_bond_publ_flag
Ag1 N11 2.331(4) y
Ag1 N41 2.418(5) y
Ag2 N31 2.104(5) y
Ag2 N61 2.106(4) y
O11 C11 1.348(6) ?
O11 C13 1.450(7) ?
O31 C31 1.335(7) ?
O31 C33 1.460(8) ?
O41 C41 1.348(7) ?
O41 C43 1.457(7) ?
O61 C61 1.329(6) ?
O61 C63 1.467(7) ?
N11 C11 1.260(7) ?
N11 C12 1.469(7) ?
N31 C31 1.276(8) ?
N31 C32 1.485(7) ?
N41 C41 1.264(7) ?
N41 C42 1.478(7) ?
N61 C61 1.269(7) ?
N61 C62 1.498(7) ?
C11 C21 1.474(8) ?
C12 C13 1.517(8) ?
C12 H12A 0.9700 ?
C12 H12B 0.9700 ?
C13 H13A 0.9700 ?
C13 H13B 0.9700 ?
C21 C22 1.384(8) ?
C21 C26 1.396(8) ?
C22 C23 1.383(8) ?
C22 H22A 0.9300 ?
C23 C24 1.398(8) ?
C23 C31 1.469(8) ?
C24 C25 1.380(10) ?
C24 H24A 0.9300 ?
C25 C26 1.363(10) ?
C25 H25A 0.9300 ?
C26 H26A 0.9300 ?
C32 C33 1.504(10) ?
C32 H32A 0.9700 ?
C32 H32B 0.9700 ?
C33 H33A 0.9700 ?
C33 H33B 0.9700 ?
C41 C51 1.472(7) ?
C42 C43 1.511(10) ?
C42 H42A 0.9700 ?
C42 H42B 0.9700 ?
C43 H43A 0.9700 ?
C43 H43B 0.9700 ?
C51 C52 1.387(7) ?
C51 C56 1.391(7) ?
C52 C53 1.396(7) ?
C52 H52A 0.9300 ?
C53 C54 1.391(7) ?
C53 C61 1.479(7) ?
C54 C55 1.378(8) ?
C54 H54A 0.9300 ?
C55 C56 1.382(7) ?
C55 H55A 0.9300 ?
C56 H56A 0.9300 ?
C62 C63 1.515(8) ?
C62 H62A 0.9700 ?
C62 H62B 0.9700 ?
C63 H63A 0.9700 ?
C63 H63B 0.9700 ?
P1 F4 1.527(12) ?
P1 F6 1.539(16) ?
P1 F1 1.562(13) ?
P1 F5 1.564(11) ?
P1 F3 1.566(16) ?
P1 F2 1.570(11) ?
P2 F8 1.476(8) ?
P2 F9 1.481(7) ?
P2 F12 1.488(8) ?
P2 F10 1.490(7) ?
P2 F7 1.509(7) ?
P2 F11 1.546(6) ?
